data_7053742
loop_
_publ_author_name
'Hardacre, Christopher'
'Holbrey, John D.'
'Mullan, Claire L.'
'Nieuwenhuyzen, Mark'
'Reichert, W. Matthew'
'Seddon, Kenneth R.'
'Teat, Simon J.'

_publ_section_title
;
 Ionic liquid characteristics of 1-alkyl-n-cyanopyridinium and
 1-alkyl-n-(trifluoromethyl)pyridinium salts
;
_journal_issue 11
_journal_name_full 'New Journal of Chemistry'
_journal_page_first 1953
_journal_paper_doi 10.1039/b805063e
_journal_volume 32
_journal_year 2008
_chemical_formula_sum 'C9 H7 F6 N3 O4 S2'
_chemical_formula_weight 399.30
_chemical_name_systematic
;
1-Methyl-3-cyanopyridinium bis{(trifluoromethyl)sulfonyl}amide
;
_space_group_IT_number 14
_symmetry_cell_setting monoclinic
_symmetry_space_group_name_Hall '-P 2yn'
_symmetry_space_group_name_H-M 'P 1 21/n 1'
_atom_sites_solution_hydrogens geom
_atom_sites_solution_primary direct
_atom_sites_solution_secondary difmap
_audit_creation_method SHELXL-97
_cell_angle_alpha 90.00
_cell_angle_beta 113.876(2)
_cell_angle_gamma 90.00
_cell_formula_units_Z 4
_cell_length_a 7.4620(6)
_cell_length_b 26.715(2)
_cell_length_c 7.8762(7)
_cell_measurement_temperature 193(2)
_cell_volume 1435.7(2)
_computing_cell_refinement 'Bruker SAINT v7.34a'
_computing_data_collection 'Bruker APEX2'
_computing_data_reduction 'Bruker SAINT v7.34a'
_computing_molecular_graphics 'Bruker SHELXTL'
_computing_publication_material 'Bruker SHELXTL'
_computing_structure_refinement 'SHELXL-97 (Sheldrick, 1997)'
_computing_structure_solution 'SHELXS-97 (Sheldrick, 1990)'
_diffrn_ambient_temperature 193(2)
_diffrn_measured_fraction_theta_full 0.977
_diffrn_measured_fraction_theta_max 0.977
_diffrn_measurement_device_type 'Bruker Platinum 200 CCD diffractometer'
_diffrn_measurement_method '\w rotation with narrow frames'
_diffrn_radiation_monochromator 'silicon 111'
_diffrn_radiation_source 'advanced light source station 11.3.1'
_diffrn_radiation_type 'synchrotron radiation'
_diffrn_radiation_wavelength 0.77490
_diffrn_reflns_av_R_equivalents 0.0332
_diffrn_reflns_av_sigmaI/netI 0.0305
_diffrn_reflns_limit_h_max 10
_diffrn_reflns_limit_h_min -10
_diffrn_reflns_limit_k_max 37
_diffrn_reflns_limit_k_min -38
_diffrn_reflns_limit_l_max 11
_diffrn_reflns_limit_l_min -11
_diffrn_reflns_number 15064
_diffrn_reflns_theta_full 33.63
_diffrn_reflns_theta_max 33.63
_diffrn_reflns_theta_min 1.66
_exptl_absorpt_coefficient_mu 0.465
_exptl_absorpt_correction_T_max 0.9816
_exptl_absorpt_correction_T_min 0.8358
_exptl_absorpt_correction_type empirical
_exptl_absorpt_process_details SADABS
_exptl_crystal_colour colourless
_exptl_crystal_density_diffrn 1.847
_exptl_crystal_density_method 'not measured'
_exptl_crystal_description plate
_exptl_crystal_F_000 800
_exptl_crystal_size_max 0.40
_exptl_crystal_size_mid 0.12
_exptl_crystal_size_min 0.04
_refine_diff_density_max 0.663
_refine_diff_density_min -0.560
_refine_diff_density_rms 0.188
_refine_ls_extinction_method none
_refine_ls_goodness_of_fit_ref 1.154
_refine_ls_hydrogen_treatment geom
_refine_ls_matrix_type full
_refine_ls_number_parameters 217
_refine_ls_number_reflns 4287
_refine_ls_number_restraints 0
_refine_ls_restrained_S_all 1.154
_refine_ls_R_factor_all 0.0530
_refine_ls_R_factor_gt 0.0449
_refine_ls_shift/su_max 0.001
_refine_ls_shift/su_mean 0.000
_refine_ls_structure_factor_coef Fsqd
_refine_ls_weighting_details 'calc w=1/[\s^2^(Fo^2^)+(0.0879P)^2^+0.4492P] where P=(Fo^2^+2Fc^2^)/3'
_refine_ls_weighting_scheme calc
_refine_ls_wR_factor_gt 0.1349
_refine_ls_wR_factor_ref 0.1504
_reflns_number_gt 3934
_reflns_number_total 4287
_reflns_threshold_expression >2sigma(I)
_cod_data_source_file b805063esup1.cif
_cod_data_source_block 22
_cod_depositor_comments
;
The following automatic conversions were performed:

'_symmetry_cell_setting' value 'Monoclinic' changed to 'monoclinic'
according to /home/saulius/struct/CIF-dictionaries/cif_core.dic
dictionary named 'cif_core.dic' version 2.4.2 from 2011-04-26.

Automatic conversion script
Id: cif_fix_values 1891 2012-01-12 08:04:46Z andrius 
;
_cod_original_cell_volume 1435.8(2)
_cod_original_sg_symbol_H-M P2(1)/n
_cod_database_code 7053742

loop_
_symmetry_equiv_pos_as_xyz
'x, y, z'
'-x+1/2, y+1/2, -z+1/2'
'-x, -y, -z'
'x-1/2, -y-1/2, z-1/2'

loop_
_atom_site_aniso_label
_atom_site_aniso_U_11
_atom_site_aniso_U_22
_atom_site_aniso_U_33
_atom_site_aniso_U_23
_atom_site_aniso_U_13
_atom_site_aniso_U_12
N2 0.0641 0.0460 0.0338 0.0018 0.0280 -0.0010
N3 0.0247 0.0438 0.0273 0.0088 0.0071 -0.0006
C3 0.0408 0.0372 0.0299 -0.0004 0.0182 -0.0012
C4 0.0272 0.0399 0.0224 0.0021 0.0101 -0.0002
C5 0.0286 0.0408 0.0244 0.0007 0.0086 -0.0032
C6 0.0340 0.0568 0.0258 0.0095 0.0127 0.0061
C7 0.0462 0.0542 0.0257 0.0009 0.0182 0.0069
C8 0.0387 0.0403 0.0283 0.0008 0.0159 0.0037
C9 0.0399 0.0456 0.0474 0.0157 0.0098 -0.0053
S1 0.0269 0.0313 0.0263 0.0009 0.0104 -0.0008
S2 0.0337 0.0323 0.0330 0.0036 0.0171 0.0032
F1 0.0889 0.0422 0.0877 0.0243 0.0476 0.0131
F2 0.0817 0.0783 0.0711 -0.0277 0.0392 -0.0457
F3 0.0888 0.0656 0.0891 0.0037 0.0692 -0.0138
F4 0.1047 0.0592 0.0602 -0.0107 0.0549 0.0064
F5 0.1437 0.0459 0.1440 -0.0364 0.1080 -0.0369
F6 0.1240 0.0785 0.0750 0.0126 0.0322 0.0648
O1 0.0371 0.0598 0.0291 0.0036 0.0071 0.0096
O2 0.0414 0.0593 0.0438 -0.0038 0.0238 -0.0153
O3 0.0410 0.0704 0.0584 0.0249 0.0258 0.0231
O4 0.0634 0.0510 0.0430 -0.0129 0.0300 -0.0061
N1 0.0277 0.0365 0.0258 0.0012 0.0102 0.0012
C1 0.0542 0.0426 0.0526 -0.0008 0.0328 -0.0101
C2 0.0666 0.0381 0.0476 -0.0013 0.0338 0.0056

loop_
_atom_site_label
_atom_site_type_symbol
_atom_site_thermal_displace_type
_atom_site_fract_x
_atom_site_fract_y
_atom_site_fract_z
_atom_site_occupancy
_atom_site_U_iso_or_equiv
N2 N Uani 0.76310 -0.00497 0.51350 1.000 0.0453
N3 N Uani 0.78200 0.09740 0.02480 1.000 0.0330
C3 C Uani 0.76120 0.01146 0.37870 1.000 0.0347
C4 C Uani 0.76150 0.02970 0.20730 1.000 0.0298
C5 C Uani 0.77730 0.08041 0.18400 1.000 0.0320
C6 C Uani 0.76970 0.06592 -0.11220 1.000 0.0387
C7 C Uani 0.75160 0.01522 -0.09510 1.000 0.0409
C8 C Uani 0.74820 -0.00370 0.06750 1.000 0.0350
C9 C Uani 0.80020 0.15177 0.00040 1.000 0.0468
S1 S Uani 0.18755 0.12980 0.62679 1.000 0.0283
S2 S Uani 0.34289 0.12393 0.35462 1.000 0.0318
F1 F Uani 0.27040 0.21644 0.23830 1.000 0.0691
F2 F Uani 0.52210 0.20729 0.49330 1.000 0.0744
F3 F Uani 0.53490 0.18568 0.23710 1.000 0.0705
F4 F Uani 0.12740 0.19879 0.82920 1.000 0.0677
F5 F Uani 0.29280 0.22362 0.68050 1.000 0.0951
F6 F Uani -0.01430 0.21225 0.53830 1.000 0.0951
O1 O Uani 0.37200 0.11650 0.76890 1.000 0.0440
O2 O Uani 0.01750 0.10496 0.62530 1.000 0.0461
O3 O Uani 0.51640 0.10041 0.47940 1.000 0.0548
O4 O Uani 0.25550 0.10564 0.16860 1.000 0.0497
N1 N Uani 0.17490 0.13243 0.42360 1.000 0.0302
C1 C Uani 0.41910 0.18747 0.32910 1.000 0.0462
C2 C Uani 0.14610 0.19501 0.67060 1.000 0.0473
H1 H Uiso 0.73700 -0.03870 0.08300 1.000 0.0420
H2 H Uiso 0.74140 -0.00670 -0.19370 1.000 0.0490
H3 H Uiso 0.77370 0.07890 -0.22290 1.000 0.0464
H4 H Uiso 0.80190 0.15800 -0.12150 1.000 0.0703
H5 H Uiso 0.92220 0.16410 0.09780 1.000 0.0703
H6 H Uiso 0.68850 0.16920 0.00870 1.000 0.0703
H7 H Uiso 0.78470 0.10320 0.27940 1.000 0.0383

loop_
_atom_type_symbol
_atom_type_description
_atom_type_scat_dispersion_real
_atom_type_scat_dispersion_imag
_atom_type_scat_source
C C 0.0033 0.0016 'International Tables Vol C Tables 4.2.6.8 and 6.1.1.4'
H H 0.0000 0.0000 'International Tables Vol C Tables 4.2.6.8 and 6.1.1.4'
N N 0.0061 0.0033 'International Tables Vol C Tables 4.2.6.8 and 6.1.1.4'
O O 0.0106 0.0060 'International Tables Vol C Tables 4.2.6.8 and 6.1.1.4'
F F 0.0171 0.0103 'International Tables Vol C Tables 4.2.6.8 and 6.1.1.4'
S S 0.1246 0.1234 'International Tables Vol C Tables 4.2.6.8 and 6.1.1.4'

loop_
_geom_angle_atom_site_label_1
_geom_angle_atom_site_label_2
_geom_angle_atom_site_label_3
_geom_angle
_geom_angle_publ_flag
N1 S1 C2 101.86 yes
O1 S1 N1 116.99 yes
O1 S1 C2 105.86 yes
O1 S1 O2 117.63 yes
O2 S1 C2 103.12 yes
O2 S1 N1 109.07 yes
O3 S2 C1 104.52 yes
O3 S2 N1 117.21 yes
O3 S2 O4 118.02 yes
N1 S2 C1 103.37 yes
O4 S2 N1 107.90 yes
O4 S2 C1 103.79 yes
C5 N3 C6 121.22 yes
C5 N3 C9 119.36 yes
C6 N3 C9 119.42 yes
S1 N1 S2 128.33 yes
N2 C3 C4 177.17 yes
C5 C4 C8 120.54 no
C3 C4 C8 120.02 no
C3 C4 C5 119.43 no
N3 C5 C4 119.39 yes
N3 C6 C7 121.12 yes
C6 C7 C8 119.30 no
C4 C8 C7 118.41 no
N3 C5 H7 120.00 no
C4 C5 H7 120.00 no
C7 C6 H3 119.00 no
N3 C6 H3 119.00 no
C8 C7 H2 120.00 no
C6 C7 H2 120.00 no
C7 C8 H1 121.00 no
C4 C8 H1 121.00 no
H5 C9 H6 110.00 no
H4 C9 H6 109.00 no
N3 C9 H4 109.00 no
N3 C9 H5 109.00 no
N3 C9 H6 109.00 no
H4 C9 H5 109.00 no
S2 C1 F1 112.23 yes
S2 C1 F2 110.43 yes
S2 C1 F3 108.98 yes
F1 C1 F2 109.17 yes
F1 C1 F3 108.53 yes
F2 C1 F3 107.36 yes
S1 C2 F4 110.10 yes
S1 C2 F5 111.47 yes
S1 C2 F6 110.77 yes
F4 C2 F5 107.79 yes
F4 C2 F6 108.30 yes
F5 C2 F6 108.30 yes

loop_
_geom_bond_atom_site_label_1
_geom_bond_atom_site_label_2
_geom_bond_distance
_geom_bond_publ_flag
S1 N1 1.5661 yes
S1 O1 1.4235 yes
S1 O2 1.4278 yes
S1 C2 1.8265 yes
S2 N1 1.5714 yes
S2 O3 1.4167 yes
S2 O4 1.4273 yes
S2 C1 1.8269 yes
F1 C1 1.3036 yes
F2 C1 1.3187 yes
F3 C1 1.3345 yes
F4 C2 1.3157 yes
F5 C2 1.3113 yes
F6 C2 1.3118 yes
N2 C3 1.1436 yes
N3 C9 1.4786 yes
N3 C5 1.3473 yes
N3 C6 1.3416 yes
C3 C4 1.4361 no
C4 C8 1.3892 no
C4 C5 1.3785 no
C6 C7 1.3732 no
C7 C8 1.3866 no
C5 H7 0.9500 no
C6 H3 0.9500 no
C7 H2 0.9500 no
C8 H1 0.9500 no
C9 H6 0.9800 no
C9 H4 0.9800 no
C9 H5 0.9800 no

loop_
_geom_contact_atom_site_label_1
_geom_contact_atom_site_label_2
_geom_contact_distance
_geom_contact_site_symmetry_2
_geom_contact_publ_flag
S2 N2 3.5312 3_656 no
S2 H5 3.1600 1_455 no
F1 O4 3.0043 . no
F1 N1 2.9184 . no
F1 F2 2.9007 4_454 no
F1 F4 2.9933 1_554 no
F2 F5 2.7082 . no
F2 F4 3.0668 4_554 no
F2 F1 2.9007 4_555 no
F2 O3 2.8571 . no
F2 N1 3.1404 . no
F3 O3 3.0106 . no
F3 C9 3.3471 . no
F3 O4 2.8809 . no
F3 F6 3.0914 4_554 no
F4 F2 3.0668 4_455 no
F4 O2 2.9101 . no
F4 F1 2.9933 1_556 no
F4 O1 3.0152 . no
F5 N1 3.0597 . no
F5 F2 2.7082 . no
F5 F6 3.1089 4_555 no
F5 O1 2.9479 . no
F6 F3 3.0914 4_455 no
F6 N1 2.8964 . no
F6 F5 3.1089 4_454 no
F6 O2 2.9342 . no
F1 H5 2.7600 1_455 no
F3 H6 2.5300 . no
F3 H7 2.8200 . no
F4 H4 2.8300 1_456 no
O1 F4 3.0152 . no
O1 C6 3.0430 1_556 no
O1 C9 3.1154 1_556 no
O1 F5 2.9479 . no
O1 O3 2.9213 . no
O1 N3 2.9480 1_556 no
O2 C5 3.2681 1_455 no
O2 F6 2.9342 . no
O2 F4 2.9101 . no
O2 C3 3.2653 1_455 no
O3 C6 3.1379 1_556 no
O3 C3 3.2841 . no
O3 F2 2.8571 . no
O3 O1 2.9213 . no
O3 F3 3.0106 . no
O4 C9 3.3426 1_455 no
O4 N3 3.2520 1_455 no
O4 C8 3.2915 3_655 no
O4 F3 2.8809 . no
O4 F1 3.0043 . no
O4 C7 3.2769 3_655 no
O1 H1 2.6700 3_656 no
O1 H6 2.7400 1_556 no
O2 H1 2.8900 3_656 no
O2 H3 2.6400 1_456 no
O2 H7 2.5700 1_455 no
O3 H3 2.4200 1_556 no
O4 H2 2.6500 3_655 no
O4 H5 2.8000 1_455 no
O4 H1 2.6900 3_655 no
N1 F1 2.9184 . no
N1 F2 3.1404 . no
N1 C5 3.1245 1_455 no
N1 C9 3.4133 1_455 no
N1 F5 3.0597 . no
N1 F6 2.8964 . no
N2 S2 3.5312 3_656 no
N2 C7 3.1648 1_556 no
N2 C3 3.3032 3_756 no
N2 C4 3.3973 3_756 no
N3 O1 2.9480 1_554 no
N3 O4 3.2520 1_655 no
N1 H7 2.7700 1_455 no
N1 H5 2.6300 1_455 no
N2 H2 2.3800 1_556 no
C3 O3 3.2841 . no
C3 O2 3.2653 1_655 no
C3 N2 3.3032 3_756 no
C3 C3 3.3488 3_756 no
C4 N2 3.3973 3_756 no
C5 O2 3.2681 1_655 no
C5 N1 3.1245 1_655 no
C6 O1 3.0430 1_554 no
C6 O3 3.1379 1_554 no
C7 C7 3.4861 3_755 no
C7 O4 3.2769 3_655 no
C7 N2 3.1648 1_554 no
C8 O4 3.2915 3_655 no
C8 C8 3.4208 3_655 no
C9 F3 3.3471 . no
C9 N1 3.4133 1_655 no
C9 O1 3.1154 1_554 no
C9 O4 3.3426 1_655 no
H1 O4 2.6900 3_655 no
H1 O1 2.6700 3_656 no
H1 O2 2.8900 3_656 no
H2 N2 2.3800 1_554 no
H2 O4 2.6500 3_655 no
H3 O2 2.6400 1_654 no
H3 O3 2.4200 1_554 no
H3 H4 2.2400 . no
H4 H3 2.2400 . no
H4 F4 2.8300 1_654 no
H5 F1 2.7600 1_655 no
H5 S2 3.1600 1_655 no
H5 O4 2.8000 1_655 no
H5 N1 2.6300 1_655 no
H6 F3 2.5300 . no
H6 O1 2.7400 1_554 no
H7 N1 2.7700 1_655 no
H7 F3 2.8200 . no
H7 O2 2.5700 1_655 no

loop_
_geom_torsion_atom_site_label_1
_geom_torsion_atom_site_label_2
_geom_torsion_atom_site_label_3
_geom_torsion_atom_site_label_4
_geom_torsion
_geom_torsion_publ_flag
O1 S1 C2 F6 175.18 no
O2 S1 C2 F6 -60.68 no
N1 S1 C2 F6 52.38 no
O1 S1 N1 S2 -2.22 no
O2 S1 N1 S2 -138.82 no
C2 S1 N1 S2 112.64 no
O1 S1 C2 F5 54.52 no
O2 S1 C2 F5 178.66 no
N1 S1 C2 F5 -68.28 no
O2 S1 C2 F4 59.08 no
N1 S1 C2 F4 172.14 no
O1 S1 C2 F4 -65.06 no
N1 S2 C1 F3 -168.08 no
N1 S2 C1 F1 -47.84 no
O3 S2 C1 F3 68.77 no
O4 S2 C1 F3 -55.52 no
O3 S2 C1 F1 -170.99 no
O4 S2 C1 F1 64.72 no
O3 S2 C1 F2 -48.93 no
O4 S2 C1 F2 -173.22 no
N1 S2 C1 F2 74.22 no
O3 S2 N1 S1 15.42 no
O4 S2 N1 S1 151.58 no
C1 S2 N1 S1 -98.90 no
C9 N3 C5 C4 -179.62 no
C5 N3 C6 C7 0.09 no
C6 N3 C5 C4 0.65 no
C9 N3 C6 C7 -179.65 no
C3 C4 C5 N3 178.52 no
C5 C4 C8 C7 0.12 no
C3 C4 C8 C7 -179.14 no
C8 C4 C5 N3 -0.75 no
N3 C6 C7 C8 -0.72 no
C6 C7 C8 C4 0.60 no
